data_7212124
loop_
_publ_author_name
'W\"obkenberg, Paul H.'
'Labram, John G.'
'Swiecicki, Jean-Marie'
'Parkhomenko, Ksenia'
'Sredojevic, Dusan'
'Gisselbrecht, Jean-Paul'
'de Leeuw, Dago M.'
'Bradley, Donal D. C.'
'Djukic, Jean-Pierre'
'Anthopoulos, Thomas D.'

_publ_section_title
;
 Ambipolar organic transistors and near-infrared phototransistors based on
 a solution-processable squarilium dye
;
_journal_issue 18
_journal_name_full 'Journal of Materials Chemistry'
_journal_page_first 3673
_journal_paper_doi 10.1039/b919970e
_journal_volume 20
_journal_year 2010
_chemical_formula_moiety 'C34 H34 O2'
_chemical_formula_sum 'C34 H34 O2'
_chemical_formula_weight 474.61
_chemical_name_systematic
;
 ?
;
_space_group_IT_number 14
_symmetry_cell_setting monoclinic
_symmetry_space_group_name_Hall '-P 2ybc'
_symmetry_space_group_name_H-M 'P 1 21/c 1'
_atom_sites_solution_hydrogens geom
_atom_sites_solution_primary direct
_atom_sites_solution_secondary difmap
_audit_creation_method SHELXL-97
_cell_angle_alpha 90.00
_cell_angle_beta 123.306(4)
_cell_angle_gamma 90.00
_cell_formula_units_Z 2
_cell_length_a 9.6702(6)
_cell_length_b 14.2059(10)
_cell_length_c 11.0365(7)
_cell_measurement_reflns_used 6269
_cell_measurement_temperature 173(2)
_cell_measurement_theta_max 27.485
_cell_measurement_theta_min 0.998
_cell_volume 1267.10(15)
_computing_cell_refinement 'Denzo (Nonius B.V., 1998)'
_computing_data_collection 'Collect (Nonius B.V., 1998)'
_computing_data_reduction 'Denzo (Nonius B.V., 1998)'
_computing_molecular_graphics 'PLATON 98 (Spek, 1998)'
_computing_publication_material 'SHELXL-97 (Sheldrick, 1997)'
_computing_structure_refinement 'SHELXL-97 (Sheldrick, 1997)'
_computing_structure_solution 'SHELXS-97 (Sheldrick, 1997)'
_diffrn_ambient_temperature 173(2)
_diffrn_measured_fraction_theta_full 0.997
_diffrn_measured_fraction_theta_max 0.997
_diffrn_measurement_device_type KappaCCD
_diffrn_measurement_method 'phi and omega scans'
_diffrn_radiation_monochromator graphite
_diffrn_radiation_source 'fine-focus sealed tube'
_diffrn_radiation_type MoK\a
_diffrn_radiation_wavelength 0.71073
_diffrn_reflns_av_R_equivalents 0.0653
_diffrn_reflns_av_sigmaI/netI 0.0714
_diffrn_reflns_limit_h_max 11
_diffrn_reflns_limit_h_min -12
_diffrn_reflns_limit_k_max 18
_diffrn_reflns_limit_k_min -18
_diffrn_reflns_limit_l_max 10
_diffrn_reflns_limit_l_min -14
_diffrn_reflns_number 10136
_diffrn_reflns_theta_full 27.46
_diffrn_reflns_theta_max 27.46
_diffrn_reflns_theta_min 2.52
_exptl_absorpt_coefficient_mu 0.075
_exptl_absorpt_correction_type none
_exptl_crystal_colour brown
_exptl_crystal_density_diffrn 1.244
_exptl_crystal_density_method 'not measured'
_exptl_crystal_description plate
_exptl_crystal_F_000 508
_exptl_crystal_size_max 0.30
_exptl_crystal_size_mid 0.20
_exptl_crystal_size_min 0.05
_refine_diff_density_max 0.209
_refine_diff_density_min -0.277
_refine_diff_density_rms 0.051
_refine_ls_extinction_method none
_refine_ls_goodness_of_fit_ref 1.017
_refine_ls_hydrogen_treatment constr
_refine_ls_matrix_type full
_refine_ls_number_parameters 167
_refine_ls_number_reflns 2894
_refine_ls_number_restraints 0
_refine_ls_restrained_S_all 1.017
_refine_ls_R_factor_all 0.1014
_refine_ls_R_factor_gt 0.0560
_refine_ls_shift/su_max 0.000
_refine_ls_shift/su_mean 0.000
_refine_ls_structure_factor_coef Fsqd
_refine_ls_weighting_details 'calc w=1/[\s2^(Fo2^)+(0.0716P)2^+0.0000P] where P=(Fo2^+2Fc2^)/3'
_refine_ls_weighting_scheme calc
_refine_ls_wR_factor_gt 0.1198
_refine_ls_wR_factor_ref 0.1373
_reflns_number_gt 1850
_reflns_number_total 2894
_reflns_threshold_expression I>2sigma(I)
_cod_data_source_file b919970e.txt
_cod_data_source_block 1
_cod_depositor_comments
;
The following automatic conversions were performed:

'_symmetry_cell_setting' value 'Monoclinic' changed to 'monoclinic'
according to /home/saulius/struct/CIF-dictionaries/cif_core.dic
dictionary named 'cif_core.dic' version 2.4.2 from 2011-04-26.

Automatic conversion script
Id: cif_fix_values 1891 2012-01-12 08:04:46Z andrius 
;
_cod_original_cell_volume 1267.10(14)
_cod_original_sg_symbol_H-M 'P 21/c'
_cod_database_code 7212124

loop_
_symmetry_equiv_pos_as_xyz
'x, y, z'
'-x, y+1/2, -z+1/2'
'-x, -y, -z'
'x, -y-1/2, z-1/2'

loop_
_atom_site_label
_atom_site_type_symbol
_atom_site_fract_x
_atom_site_fract_y
_atom_site_fract_z
_atom_site_U_iso_or_equiv
_atom_site_adp_type
_atom_site_occupancy
_atom_site_symmetry_multiplicity
_atom_site_calc_flag
_atom_site_refinement_flags
O1 O -0.22207(15) 0.01974(9) 0.14165(11) 0.0341(4) Uani 1 1 d .
C1 C -0.3728(2) 0.00960(12) 0.06683(17) 0.0256(4) Uani 1 1 d .
C2 C -0.5023(2) -0.02241(12) 0.08910(16) 0.0243(4) Uani 1 1 d .
C3 C -0.5263(2) -0.06057(12) 0.19476(17) 0.0238(4) Uani 1 1 d .
C4 C -0.6709(2) -0.11528(12) 0.15115(17) 0.0259(4) Uani 1 1 d .
H4 H -0.7629 -0.1211 0.0538 0.031 Uiso 1 1 calc R
C5 C -0.6598(2) -0.15806(12) 0.26717(17) 0.0250(4) Uani 1 1 d .
C6 C -0.7872(2) -0.21977(13) 0.26426(18) 0.0336(5) Uani 1 1 d .
H6A H -0.8743 -0.2345 0.1635 0.050 Uiso 1 1 calc R
H6B H -0.8356 -0.1870 0.3105 0.050 Uiso 1 1 calc R
H6C H -0.7349 -0.2783 0.3168 0.050 Uiso 1 1 calc R
C7 C -0.5049(2) -0.13177(12) 0.39444(16) 0.0236(4) Uani 1 1 d .
C8 C -0.4223(2) -0.06549(12) 0.35146(17) 0.0234(4) Uani 1 1 d .
C9 C -0.2872(2) -0.00924(12) 0.44664(17) 0.0255(4) Uani 1 1 d .
C10 C -0.2476(2) 0.07556(13) 0.38981(18) 0.0332(5) Uani 1 1 d .
H10A H -0.1761 0.0569 0.3566 0.050 Uiso 1 1 calc R
H10B H -0.1905 0.1225 0.4671 0.050 Uiso 1 1 calc R
H10C H -0.3504 0.1026 0.3086 0.050 Uiso 1 1 calc R
C11 C -0.1800(2) -0.02436(13) 0.59677(16) 0.0308(4) Uani 1 1 d .
H11 H -0.0893 0.0181 0.6436 0.037 Uiso 1 1 calc R
C12 C -0.1823(2) -0.08971(13) 0.68900(18) 0.0323(5) Uani 1 1 d .
H12 H -0.0861 -0.0899 0.7848 0.039 Uiso 1 1 calc R
C13 C -0.3030(2) -0.15540(12) 0.66404(17) 0.0265(4) Uani 1 1 d .
C14 C -0.4496(2) -0.16898(12) 0.53096(16) 0.0263(4) Uani 1 1 d .
H14 H -0.5253 -0.2106 0.5328 0.032 Uiso 1 1 calc R
C15 C -0.2706(2) -0.21686(13) 0.79097(17) 0.0310(5) Uani 1 1 d .
H15 H -0.3738 -0.2536 0.7577 0.037 Uiso 1 1 calc R
C16 C -0.2318(3) -0.16013(15) 0.92275(19) 0.0466(6) Uani 1 1 d .
H16A H -0.1302 -0.1239 0.9589 0.070 Uiso 1 1 calc R
H16B H -0.2167 -0.2029 0.9988 0.070 Uiso 1 1 calc R
H16C H -0.3236 -0.1170 0.8956 0.070 Uiso 1 1 calc R
C17 C -0.1330(2) -0.28731(13) 0.83179(19) 0.0381(5) Uani 1 1 d .
H17A H -0.1636 -0.3265 0.7475 0.057 Uiso 1 1 calc R
H17B H -0.1164 -0.3273 0.9111 0.057 Uiso 1 1 calc R
H17C H -0.0303 -0.2534 0.8631 0.057 Uiso 1 1 calc R

loop_
_atom_site_aniso_label
_atom_site_aniso_U_11
_atom_site_aniso_U_22
_atom_site_aniso_U_33
_atom_site_aniso_U_23
_atom_site_aniso_U_13
_atom_site_aniso_U_12
O1 0.0247(7) 0.0509(9) 0.0233(6) 0.0002(6) 0.0110(6) -0.0036(7)
C1 0.0238(10) 0.0299(10) 0.0219(8) -0.0009(8) 0.0119(8) -0.0004(8)
C2 0.0279(10) 0.0237(9) 0.0222(8) 0.0004(7) 0.0145(8) 0.0015(8)
C3 0.0243(10) 0.0254(9) 0.0223(8) -0.0009(7) 0.0131(7) -0.0007(8)
C4 0.0237(10) 0.0316(10) 0.0203(8) -0.0010(7) 0.0107(8) -0.0009(8)
C5 0.0248(10) 0.0279(10) 0.0238(9) -0.0009(7) 0.0142(8) 0.0003(8)
C6 0.0329(11) 0.0386(11) 0.0305(9) -0.0037(8) 0.0182(9) -0.0066(9)
C7 0.0253(10) 0.0244(9) 0.0238(9) -0.0004(7) 0.0152(8) 0.0009(8)
C8 0.0230(10) 0.0259(9) 0.0225(8) 0.0008(7) 0.0132(8) 0.0022(8)
C9 0.0254(10) 0.0290(10) 0.0241(8) -0.0010(8) 0.0148(8) -0.0007(8)
C10 0.0381(12) 0.0366(11) 0.0256(9) -0.0046(8) 0.0179(9) -0.0103(9)
C11 0.0303(11) 0.0349(11) 0.0249(9) -0.0025(8) 0.0138(8) -0.0054(9)
C12 0.0305(11) 0.0391(11) 0.0221(9) -0.0001(8) 0.0111(8) -0.0010(9)
C13 0.0262(10) 0.0324(10) 0.0224(9) 0.0017(8) 0.0142(8) 0.0041(8)
C14 0.0275(10) 0.0290(10) 0.0266(9) 0.0013(8) 0.0176(8) 0.0011(8)
C15 0.0322(11) 0.0389(11) 0.0233(9) 0.0060(8) 0.0162(8) 0.0025(9)
C16 0.0620(15) 0.0541(14) 0.0320(10) 0.0092(10) 0.0310(11) 0.0189(12)
C17 0.0446(13) 0.0367(11) 0.0397(11) 0.0070(9) 0.0274(10) 0.0082(10)

loop_
_atom_type_symbol
_atom_type_description
_atom_type_scat_dispersion_real
_atom_type_scat_dispersion_imag
_atom_type_scat_source
C C 0.0033 0.0016 'International Tables Vol C Tables 4.2.6.8 and 6.1.1.4'
H H 0.0000 0.0000 'International Tables Vol C Tables 4.2.6.8 and 6.1.1.4'
O O 0.0106 0.0060 'International Tables Vol C Tables 4.2.6.8 and 6.1.1.4'

loop_
_geom_angle_atom_site_label_1
_geom_angle_atom_site_label_2
_geom_angle_atom_site_label_3
_geom_angle
_geom_angle_site_symmetry_1
_geom_angle_site_symmetry_3
O1 C1 C2 132.88(15) . 3_455
O1 C1 C2 136.72(15) . .
C2 C1 C2 90.36(13) 3_455 .
C3 C2 C1 127.54(16) . 3_455
C3 C2 C1 142.54(16) . .
C1 C2 C1 89.64(13) 3_455 .
C2 C3 C4 120.14(14) . .
C2 C3 C8 132.97(16) . .
C4 C3 C8 106.55(13) . .
C5 C4 C3 111.51(14) . .
C5 C4 H4 124.2 . .
C3 C4 H4 124.2 . .
C4 C5 C7 107.73(15) . .
C4 C5 C6 126.85(16) . .
C7 C5 C6 125.41(15) . .
C5 C6 H6A 109.5 . .
C5 C6 H6B 109.5 . .
H6A C6 H6B 109.5 . .
C5 C6 H6C 109.5 . .
H6A C6 H6C 109.5 . .
H6B C6 H6C 109.5 . .
C14 C7 C5 122.32(16) . .
C14 C7 C8 129.47(15) . .
C5 C7 C8 108.17(14) . .
C9 C8 C3 128.42(15) . .
C9 C8 C7 125.04(14) . .
C3 C8 C7 105.77(14) . .
C8 C9 C11 125.42(16) . .
C8 C9 C10 119.59(14) . .
C11 C9 C10 114.99(15) . .
C9 C10 H10A 109.5 . .
C9 C10 H10B 109.5 . .
H10A C10 H10B 109.5 . .
C9 C10 H10C 109.5 . .
H10A C10 H10C 109.5 . .
H10B C10 H10C 109.5 . .
C12 C11 C9 131.94(17) . .
C12 C11 H11 114.0 . .
C9 C11 H11 114.0 . .
C11 C12 C13 130.53(16) . .
C11 C12 H12 114.7 . .
C13 C12 H12 114.7 . .
C14 C13 C12 124.02(15) . .
C14 C13 C15 117.88(16) . .
C12 C13 C15 118.10(15) . .
C13 C14 C7 130.85(17) . .
C13 C14 H14 114.6 . .
C7 C14 H14 114.6 . .
C16 C15 C17 110.46(14) . .
C16 C15 C13 113.12(15) . .
C17 C15 C13 110.66(14) . .
C16 C15 H15 107.4 . .
C17 C15 H15 107.4 . .
C13 C15 H15 107.4 . .
C15 C16 H16A 109.5 . .
C15 C16 H16B 109.5 . .
H16A C16 H16B 109.5 . .
C15 C16 H16C 109.5 . .
H16A C16 H16C 109.5 . .
H16B C16 H16C 109.5 . .
C15 C17 H17A 109.5 . .
C15 C17 H17B 109.5 . .
H17A C17 H17B 109.5 . .
C15 C17 H17C 109.5 . .
H17A C17 H17C 109.5 . .
H17B C17 H17C 109.5 . .

loop_
_geom_bond_atom_site_label_1
_geom_bond_atom_site_label_2
_geom_bond_distance
_geom_bond_site_symmetry_2
O1 C1 1.2269(19) .
C1 C2 1.473(2) 3_455
C1 C2 1.474(2) .
C2 C3 1.416(2) .
C2 C1 1.473(2) 3_455
C3 C4 1.432(2) .
C3 C8 1.448(2) .
C4 C5 1.368(2) .
C4 H4 0.9500 .
C5 C7 1.430(2) .
C5 C6 1.497(2) .
C6 H6A 0.9800 .
C6 H6B 0.9800 .
C6 H6C 0.9800 .
C7 C14 1.397(2) .
C7 C8 1.472(2) .
C8 C9 1.393(2) .
C9 C11 1.407(2) .
C9 C10 1.502(2) .
C10 H10A 0.9800 .
C10 H10B 0.9800 .
C10 H10C 0.9800 .
C11 C12 1.387(2) .
C11 H11 0.9500 .
C12 C13 1.399(2) .
C12 H12 0.9500 .
C13 C14 1.385(2) .
C13 C15 1.530(2) .
C14 H14 0.9500 .
C15 C16 1.519(2) .
C15 C17 1.522(3) .
C15 H15 1.0000 .
C16 H16A 0.9800 .
C16 H16B 0.9800 .
C16 H16C 0.9800 .
C17 H17A 0.9800 .
C17 H17B 0.9800 .
C17 H17C 0.9800 .

loop_
_geom_torsion_atom_site_label_1
_geom_torsion_atom_site_label_2
_geom_torsion_atom_site_label_3
_geom_torsion_atom_site_label_4
_geom_torsion
_geom_torsion_site_symmetry_1
_geom_torsion_site_symmetry_4
O1 C1 C2 C3 -4.3(4) . .
C2 C1 C2 C3 173.5(3) 3_455 .
O1 C1 C2 C1 -177.9(3) . 3_455
C2 C1 C2 C1 0.0 3_455 3_455
C1 C2 C3 C4 17.4(3) 3_455 .
C1 C2 C3 C4 -154.4(2) . .
C1 C2 C3 C8 -170.28(17) 3_455 .
C1 C2 C3 C8 17.9(4) . .
C2 C3 C4 C5 170.44(15) . .
C8 C3 C4 C5 -3.71(19) . .
C3 C4 C5 C7 0.6(2) . .
C3 C4 C5 C6 179.32(16) . .
C4 C5 C7 C14 -175.30(15) . .
C6 C5 C7 C14 5.9(3) . .
C4 C5 C7 C8 2.76(19) . .
C6 C5 C7 C8 -176.00(16) . .
C2 C3 C8 C9 21.8(3) . .
C4 C3 C8 C9 -165.08(17) . .
C2 C3 C8 C7 -167.93(18) . .
C4 C3 C8 C7 5.15(18) . .
C14 C7 C8 C9 -16.4(3) . .
C5 C7 C8 C9 165.72(16) . .
C14 C7 C8 C3 172.94(16) . .
C5 C7 C8 C3 -4.93(18) . .
C3 C8 C9 C11 -172.49(17) . .
C7 C8 C9 C11 19.0(3) . .
C3 C8 C9 C10 7.7(3) . .
C7 C8 C9 C10 -160.80(16) . .
C8 C9 C11 C12 -4.7(3) . .
C10 C9 C11 C12 175.08(19) . .
C9 C11 C12 C13 -8.0(3) . .
C11 C12 C13 C14 2.4(3) . .
C11 C12 C13 C15 -178.34(18) . .
C12 C13 C14 C7 7.0(3) . .
C15 C13 C14 C7 -172.24(17) . .
C5 C7 C14 C13 177.21(17) . .
C8 C7 C14 C13 -0.4(3) . .
C14 C13 C15 C16 -125.90(18) . .
C12 C13 C15 C16 54.8(2) . .
C14 C13 C15 C17 109.55(18) . .
C12 C13 C15 C17 -69.8(2) . .
